data_7239672
loop_
_publ_author_name
'Matsushima, Misaki'
'Wada, Koki'
'Horino, Yuki'
'Takahara, Kazuma'
'Sunatsuki, Yukinari'
'Suzuki, Takayoshi'

_publ_section_title
;
 Transition-metal(ii) complexes with a tripodal hexadentate ligand,
 1,1,1-tris[2-aza-3-(imidazol-4-yl)prop-2-enyl]ethane, exhibiting
 incomplete total or absolute spontaneous resolution
;
_journal_issue 3
_journal_name_full CrystEngComm
_journal_page_first 458
_journal_page_last 466
_journal_paper_doi 10.1039/C9CE01864F
_journal_volume 22
_journal_year 2020
_chemical_absolute_configuration ad
_chemical_formula_moiety 'C17 H21 Mn N9 2+, Cl O4 1-, Cl 1-'
_chemical_formula_sum 'C17 H21 Cl2 Mn N9 O4'
_chemical_formula_weight 541.27
_space_group_crystal_system orthorhombic
_space_group_IT_number 19
_space_group_name_Hall 'P 2ac 2ab'
_space_group_name_H-M_alt 'P 21 21 21'
_atom_sites_solution_hydrogens geom
_atom_sites_solution_primary direct
_atom_sites_solution_secondary difmap
_audit_creation_method SHELXL-2014/7
_audit_update_record
;
2019-12-03 deposited with the CCDC.	2019-12-06 downloaded from the CCDC.
;
_cell_angle_alpha 90
_cell_angle_beta 90
_cell_angle_gamma 90
_cell_formula_units_Z 4
_cell_length_a 9.5820(9)
_cell_length_b 14.7653(13)
_cell_length_c 16.1241(12)
_cell_measurement_reflns_used 16982
_cell_measurement_temperature 192(2)
_cell_measurement_theta_max 27.48
_cell_measurement_theta_min 3.04
_cell_volume 2281.3(3)
_computing_cell_refinement 'RAPID AUTO'
_computing_data_collection 'RAPID AUTO (Rigaku, ????)'
_computing_data_reduction 'RAPID AUTO'
_computing_molecular_graphics 'CrystalStructure 4.3'
_computing_publication_material 'SHELXL-2014/7 (Sheldrick, 2014)'
_computing_structure_refinement 'SHELXL-2014/7 (Sheldrick, 2014)'
_computing_structure_solution 'Il Milione (Burla, et al., 2007)'
_diffrn_ambient_temperature 192(2)
_diffrn_detector_area_resol_mean 10.000
_diffrn_measured_fraction_theta_full 0.997
_diffrn_measured_fraction_theta_max 0.995
_diffrn_measurement_device_type 'Rigaku R-AXIS RAPID'
_diffrn_measurement_method \w
_diffrn_radiation_type 'Mo K\a'
_diffrn_radiation_wavelength 0.71075
_diffrn_reflns_av_R_equivalents 0.0519
_diffrn_reflns_av_unetI/netI 0.0416
_diffrn_reflns_Laue_measured_fraction_full 0.997
_diffrn_reflns_Laue_measured_fraction_max 0.995
_diffrn_reflns_limit_h_max 12
_diffrn_reflns_limit_h_min -12
_diffrn_reflns_limit_k_max 16
_diffrn_reflns_limit_k_min -19
_diffrn_reflns_limit_l_max 20
_diffrn_reflns_limit_l_min -20
_diffrn_reflns_number 22267
_diffrn_reflns_point_group_measured_fraction_full 0.998
_diffrn_reflns_point_group_measured_fraction_max 0.994
_diffrn_reflns_theta_full 25.242
_diffrn_reflns_theta_max 27.457
_diffrn_reflns_theta_min 3.035
_diffrn_source 'fine-focus sealed tube'
_exptl_absorpt_coefficient_mu 0.858
_exptl_absorpt_correction_T_max 0.9190
_exptl_absorpt_correction_T_min 0.6734
_exptl_absorpt_correction_type multi-scan
_exptl_absorpt_process_details 'ABSCOR (Rigaku, 1995)'
_exptl_crystal_colour yellow
_exptl_crystal_density_diffrn 1.576
_exptl_crystal_density_method 'not measured'
_exptl_crystal_description platelet
_exptl_crystal_F_000 1108
_exptl_crystal_size_max 0.500
_exptl_crystal_size_mid 0.300
_exptl_crystal_size_min 0.100
_refine_diff_density_max 0.620
_refine_diff_density_min -0.190
_refine_diff_density_rms 0.072
_refine_ls_abs_structure_details
;
 Flack x determined using 2081 quotients [(I+)-(I-)]/[(I+)+(I-)]
 (Parsons, Flack and Wagner, Acta Cryst. B69 (2013) 249-259).
;
_refine_ls_abs_structure_Flack 0.003(7)
_refine_ls_extinction_method none
_refine_ls_goodness_of_fit_ref 1.048
_refine_ls_hydrogen_treatment constr
_refine_ls_matrix_type full
_refine_ls_number_parameters 298
_refine_ls_number_reflns 5194
_refine_ls_number_restraints 0
_refine_ls_restrained_S_all 1.048
_refine_ls_R_factor_all 0.0306
_refine_ls_R_factor_gt 0.0295
_refine_ls_shift/su_max 0.001
_refine_ls_shift/su_mean 0.000
_refine_ls_structure_factor_coef Fsqd
_refine_ls_weighting_details 'w=1/[\s^2^(Fo^2^)+(0.0455P)^2^+0.0241P] where P=(Fo^2^+2Fc^2^)/3'
_refine_ls_weighting_scheme calc
_refine_ls_wR_factor_gt 0.0726
_refine_ls_wR_factor_ref 0.0733
_reflns_Friedel_coverage 0.768
_reflns_Friedel_fraction_full 0.999
_reflns_Friedel_fraction_max 0.994
_reflns_number_gt 5008
_reflns_number_total 5194
_reflns_threshold_expression 'I > 2\s(I)'
_cod_data_source_file c9ce01864f2.cif
_cod_data_source_block MnH3LClO4Cl
_cod_depositor_comments
;Adding full bibliography for 7239672--7239677.cif.

 Adding full bibliography for 7239672--7239677.cif.
;
_cod_original_cell_volume 2281.2(3)
_cod_database_code 7239672
_shelx_shelxl_version_number 2014/7
_shelx_space_group_comment
;
The symmetry employed for this shelxl refinement is uniquely defined
by the following loop, which should always be used as a source of
symmetry information in preference to the above space-group names.
They are only intended as comments.
;
_shelx_estimated_absorpt_t_min 0.674
_shelx_estimated_absorpt_t_max 0.919

loop_
_space_group_symop_operation_xyz
'x, y, z'
'-x+1/2, -y, z+1/2'
'x+1/2, -y+1/2, -z'
'-x, y+1/2, -z+1/2'

loop_
_atom_site_label
_atom_site_type_symbol
_atom_site_fract_x
_atom_site_fract_y
_atom_site_fract_z
_atom_site_U_iso_or_equiv
_atom_site_adp_type
_atom_site_occupancy
_atom_site_site_symmetry_order
_atom_site_calc_flag
_atom_site_refinement_flags_posn
_atom_site_refinement_flags_adp
Mn1 Mn 0.94908(3) 0.74532(2) 0.78657(2) 0.02699(10) Uani 1 1 d . .
Cl1 Cl 0.41613(6) 0.88057(4) 0.62336(4) 0.03518(14) Uani 1 1 d . .
Cl2 Cl 0.48317(6) 0.53519(4) 0.61730(3) 0.03431(14) Uani 1 1 d . .
O1 O 0.4875(3) 0.9134(2) 0.69538(15) 0.0745(8) Uani 1 1 d . .
O2 O 0.3597(2) 0.79323(13) 0.64290(14) 0.0499(5) Uani 1 1 d . .
O3 O 0.3042(3) 0.94040(16) 0.6027(2) 0.0715(7) Uani 1 1 d . .
O4 O 0.5106(3) 0.8739(2) 0.55578(14) 0.0677(7) Uani 1 1 d . .
N1 N 0.7978(2) 0.83534(13) 0.85947(12) 0.0310(4) Uani 1 1 d . .
N2 N 1.0707(2) 0.86608(15) 0.82428(12) 0.0338(4) Uani 1 1 d . .
N3 N 1.2064(3) 0.97954(17) 0.85909(14) 0.0430(5) Uani 1 1 d . .
H3 H 1.2801 1.0124 0.8637 0.052 Uiso 1 1 calc R U
N4 N 0.8906(2) 0.65216(14) 0.89372(11) 0.0297(4) Uani 1 1 d . .
N5 N 1.1140(2) 0.64115(14) 0.79072(12) 0.0327(4) Uani 1 1 d . .
N6 N 1.2812(2) 0.53952(16) 0.78317(15) 0.0409(5) Uani 1 1 d . .
H6 H 1.3552 0.5121 0.7665 0.049 Uiso 1 1 calc R U
N7 N 0.7386(2) 0.69470(13) 0.74363(12) 0.0304(4) Uani 1 1 d . .
N8 N 0.9422(2) 0.77592(14) 0.65200(12) 0.0316(4) Uani 1 1 d . .
N9 N 0.9342(2) 0.83044(14) 0.52527(12) 0.0360(5) Uani 1 1 d . .
H9 H 0.9604 0.8566 0.4802 0.043 Uiso 1 1 calc R U
C1 C 0.5023(3) 0.68276(19) 0.93137(16) 0.0392(6) Uani 1 1 d . .
H1A H 0.4267 0.7085 0.9003 0.047 Uiso 1 1 calc R U
H1B H 0.4897 0.6184 0.9355 0.047 Uiso 1 1 calc R U
H1C H 0.5041 0.7087 0.9859 0.047 Uiso 1 1 calc R U
C2 C 0.6412(2) 0.70301(16) 0.88702(14) 0.0302(5) Uani 1 1 d . .
C3 C 0.6556(3) 0.80704(17) 0.88101(16) 0.0344(5) Uani 1 1 d . .
H3A H 0.5913 0.8296 0.8393 0.041 Uiso 1 1 calc R U
H3B H 0.6298 0.8338 0.9338 0.041 Uiso 1 1 calc R U
C4 C 0.8485(3) 0.90913(17) 0.88705(15) 0.0337(5) Uani 1 1 d . .
H4 H 0.7944 0.9486 0.9185 0.040 Uiso 1 1 calc R U
C5 C 0.9929(3) 0.92996(16) 0.86814(14) 0.0334(5) Uani 1 1 d . .
C6 C 1.0785(3) 0.99989(19) 0.88961(17) 0.0436(6) Uani 1 1 d . .
H6A H 1.0540 1.0514 0.9194 0.052 Uiso 1 1 calc R U
C7 C 1.1981(3) 0.8992(2) 0.82047(17) 0.0405(6) Uani 1 1 d . .
H7 H 1.2726 0.8706 0.7944 0.049 Uiso 1 1 calc R U
C8 C 0.7586(3) 0.66034(18) 0.93935(14) 0.0332(5) Uani 1 1 d . .
H8A H 0.7737 0.6972 0.9884 0.040 Uiso 1 1 calc R U
H8B H 0.7293 0.6007 0.9575 0.040 Uiso 1 1 calc R U
C9 C 0.9683(3) 0.58307(17) 0.90345(14) 0.0351(5) Uani 1 1 d . .
H9A H 0.9464 0.5387 0.9422 0.042 Uiso 1 1 calc R U
C10 C 1.0931(3) 0.57579(16) 0.85155(15) 0.0346(5) Uani 1 1 d . .
C11 C 1.1973(3) 0.51292(19) 0.84669(19) 0.0424(6) Uani 1 1 d . .
H11 H 1.2086 0.4621 0.8801 0.051 Uiso 1 1 calc R U
C12 C 1.2282(3) 0.61639(18) 0.75073(17) 0.0376(5) Uani 1 1 d . .
H12 H 1.2668 0.6477 0.7063 0.045 Uiso 1 1 calc R U
C13 C 0.6319(3) 0.65946(18) 0.79985(13) 0.0340(5) Uani 1 1 d . .
H13A H 0.6429 0.5944 0.8049 0.041 Uiso 1 1 calc R U
H13B H 0.5403 0.6712 0.7766 0.041 Uiso 1 1 calc R U
C14 C 0.7044(3) 0.71852(16) 0.67015(14) 0.0306(5) Uani 1 1 d . .
H14 H 0.6141 0.7097 0.6505 0.037 Uiso 1 1 calc R U
C15 C 0.8105(2) 0.75960(16) 0.61843(13) 0.0297(4) Uani 1 1 d . .
C16 C 0.8062(3) 0.79330(17) 0.53939(14) 0.0349(5) Uani 1 1 d . .
H16 H 0.7313 0.7913 0.5028 0.042 Uiso 1 1 calc R U
C17 C 1.0128(3) 0.81919(17) 0.59384(14) 0.0346(5) Uani 1 1 d . .
H17 H 1.1044 0.8392 0.5994 0.041 Uiso 1 1 calc R U

loop_
_atom_site_aniso_label
_atom_site_aniso_U_11
_atom_site_aniso_U_22
_atom_site_aniso_U_33
_atom_site_aniso_U_23
_atom_site_aniso_U_13
_atom_site_aniso_U_12
Mn1 0.02695(17) 0.02518(17) 0.02886(16) 0.00207(13) 0.00009(11) -0.00046(14)
Cl1 0.0326(3) 0.0303(3) 0.0427(3) -0.0016(2) 0.0006(2) -0.0026(2)
Cl2 0.0341(3) 0.0333(3) 0.0356(3) 0.0048(2) -0.0008(2) 0.0013(2)
O1 0.0793(17) 0.0806(18) 0.0635(13) -0.0151(13) -0.0099(13) -0.0377(15)
O2 0.0574(13) 0.0312(10) 0.0612(12) 0.0048(9) -0.0038(10) -0.0088(9)
O3 0.0461(13) 0.0418(12) 0.127(2) 0.0197(13) 0.0047(14) 0.0096(10)
O4 0.0651(15) 0.0820(17) 0.0560(12) 0.0152(12) 0.0214(12) 0.0128(14)
N1 0.0313(10) 0.0256(10) 0.0362(9) 0.0026(8) 0.0020(8) -0.0015(8)
N2 0.0313(10) 0.0346(10) 0.0355(9) -0.0004(8) 0.0019(8) -0.0051(9)
N3 0.0410(12) 0.0426(13) 0.0456(12) -0.0004(10) -0.0043(10) -0.0156(10)
N4 0.0300(10) 0.0300(10) 0.0291(8) 0.0027(7) 0.0008(7) -0.0005(8)
N5 0.0320(10) 0.0286(10) 0.0376(10) 0.0030(8) 0.0012(8) 0.0010(8)
N6 0.0303(11) 0.0334(11) 0.0591(13) -0.0038(10) 0.0034(10) 0.0041(9)
N7 0.0315(10) 0.0283(10) 0.0313(9) 0.0000(8) 0.0029(7) -0.0045(8)
N8 0.0306(10) 0.0337(10) 0.0306(9) 0.0031(7) 0.0006(7) -0.0001(8)
N9 0.0430(12) 0.0369(11) 0.0279(9) 0.0037(8) 0.0063(8) -0.0022(10)
C1 0.0334(12) 0.0441(15) 0.0402(11) 0.0006(11) 0.0097(10) -0.0042(11)
C2 0.0280(11) 0.0288(11) 0.0338(11) 0.0013(9) 0.0055(9) -0.0024(9)
C3 0.0304(12) 0.0299(11) 0.0430(12) -0.0003(10) 0.0066(10) 0.0015(9)
C4 0.0375(13) 0.0284(11) 0.0352(11) 0.0007(9) -0.0001(10) 0.0037(10)
C5 0.0386(13) 0.0271(11) 0.0345(11) 0.0004(9) -0.0015(9) -0.0006(10)
C6 0.0502(16) 0.0348(13) 0.0457(14) -0.0033(11) -0.0036(12) -0.0094(12)
C7 0.0355(13) 0.0439(15) 0.0423(13) 0.0036(11) 0.0031(11) -0.0076(12)
C8 0.0343(12) 0.0342(12) 0.0310(10) 0.0020(9) 0.0048(9) -0.0003(10)
C9 0.0378(14) 0.0297(11) 0.0377(11) 0.0066(9) 0.0020(10) -0.0008(10)
C10 0.0362(13) 0.0265(11) 0.0410(12) 0.0065(10) 0.0001(10) 0.0005(10)
C11 0.0358(14) 0.0334(14) 0.0580(15) 0.0048(12) 0.0019(12) 0.0057(11)
C12 0.0318(13) 0.0366(13) 0.0443(12) 0.0004(11) 0.0039(10) 0.0004(11)
C13 0.0340(12) 0.0362(13) 0.0319(11) 0.0002(9) 0.0024(9) -0.0096(10)
C14 0.0284(12) 0.0288(11) 0.0347(11) -0.0025(9) -0.0010(9) -0.0031(9)
C15 0.0315(10) 0.0276(11) 0.0301(10) -0.0016(9) -0.0002(8) -0.0003(9)
C16 0.0383(13) 0.0380(13) 0.0285(10) -0.0005(9) 0.0001(10) -0.0009(11)
C17 0.0315(12) 0.0353(12) 0.0369(11) -0.0002(10) 0.0030(9) -0.0017(10)

loop_
_atom_type_symbol
_atom_type_description
_atom_type_scat_dispersion_real
_atom_type_scat_dispersion_imag
_atom_type_scat_source
C C 0.0033 0.0016 'International Tables Vol C Tables 4.2.6.8 and 6.1.1.4'
H H 0.0000 0.0000 'International Tables Vol C Tables 4.2.6.8 and 6.1.1.4'
N N 0.0061 0.0033 'International Tables Vol C Tables 4.2.6.8 and 6.1.1.4'
Mn Mn 0.3368 0.7283 'International Tables Vol C Tables 4.2.6.8 and 6.1.1.4'
Cl Cl 0.1484 0.1585 'International Tables Vol C Tables 4.2.6.8 and 6.1.1.4'
O O 0.0106 0.0060 'International Tables Vol C Tables 4.2.6.8 and 6.1.1.4'

loop_
_geom_angle_atom_site_label_1
_geom_angle_atom_site_label_2
_geom_angle_atom_site_label_3
_geom_angle
N5 Mn1 N2 100.14(8)
N5 Mn1 N8 101.13(8)
N2 Mn1 N8 96.91(7)
N5 Mn1 N7 114.71(8)
N2 Mn1 N7 145.07(8)
N8 Mn1 N7 74.99(7)
N5 Mn1 N4 74.47(7)
N2 Mn1 N4 114.03(7)
N8 Mn1 N4 149.06(8)
N7 Mn1 N4 79.23(7)
N5 Mn1 N1 147.36(7)
N2 Mn1 N1 74.05(8)
N8 Mn1 N1 111.41(7)
N7 Mn1 N1 77.54(7)
N4 Mn1 N1 78.79(7)
O4 Cl1 O3 110.07(16)
O4 Cl1 O1 109.95(17)
O3 Cl1 O1 109.75(19)
O4 Cl1 O2 110.28(15)
O3 Cl1 O2 108.91(15)
O1 Cl1 O2 107.86(15)
C4 N1 C3 121.0(2)
C4 N1 Mn1 115.72(17)
C3 N1 Mn1 122.95(15)
C7 N2 C5 105.5(2)
C7 N2 Mn1 140.71(19)
C5 N2 Mn1 113.73(16)
C7 N3 C6 108.1(2)
C7 N3 H3 125.9
C6 N3 H3 125.9
C9 N4 C8 120.5(2)
C9 N4 Mn1 115.69(16)
C8 N4 Mn1 122.84(15)
C12 N5 C10 105.7(2)
C12 N5 Mn1 140.45(18)
C10 N5 Mn1 113.71(16)
C12 N6 C11 108.2(2)
C12 N6 H6 125.9
C11 N6 H6 125.9
C14 N7 C13 119.6(2)
C14 N7 Mn1 114.94(16)
C13 N7 Mn1 123.48(15)
C17 N8 C15 105.77(19)
C17 N8 Mn1 141.06(18)
C15 N8 Mn1 111.82(14)
C17 N9 C16 108.45(19)
C17 N9 H9 125.8
C16 N9 H9 125.8
C2 C1 H1A 109.5
C2 C1 H1B 109.5
H1A C1 H1B 109.5
C2 C1 H1C 109.5
H1A C1 H1C 109.5
H1B C1 H1C 109.5
C1 C2 C8 107.28(19)
C1 C2 C3 107.4(2)
C8 C2 C3 112.1(2)
C1 C2 C13 106.94(19)
C8 C2 C13 111.7(2)
C3 C2 C13 111.2(2)
N1 C3 C2 112.4(2)
N1 C3 H3A 109.1
C2 C3 H3A 109.1
N1 C3 H3B 109.1
C2 C3 H3B 109.1
H3A C3 H3B 107.9
N1 C4 C5 118.2(2)
N1 C4 H4 120.9
C5 C4 H4 120.9
C6 C5 N2 108.6(2)
C6 C5 C4 133.0(3)
N2 C5 C4 118.2(2)
N3 C6 C5 106.5(2)
N3 C6 H6A 126.7
C5 C6 H6A 126.7
N2 C7 N3 111.2(3)
N2 C7 H7 124.4
N3 C7 H7 124.4
N4 C8 C2 112.83(18)
N4 C8 H8A 109.0
C2 C8 H8A 109.0
N4 C8 H8B 109.0
C2 C8 H8B 109.0
H8A C8 H8B 107.8
N4 C9 C10 117.8(2)
N4 C9 H9A 121.1
C10 C9 H9A 121.1
C11 C10 N5 109.0(2)
C11 C10 C9 132.9(2)
N5 C10 C9 118.0(2)
N6 C11 C10 106.2(2)
N6 C11 H11 126.9
C10 C11 H11 126.9
N5 C12 N6 110.8(2)
N5 C12 H12 124.6
N6 C12 H12 124.6
N7 C13 C2 112.03(19)
N7 C13 H13A 109.2
C2 C13 H13A 109.2
N7 C13 H13B 109.2
C2 C13 H13B 109.2
H13A C13 H13B 107.9
N7 C14 C15 118.0(2)
N7 C14 H14 121.0
C15 C14 H14 121.0
C16 C15 N8 109.0(2)
C16 C15 C14 131.9(2)
N8 C15 C14 118.97(19)
N9 C16 C15 106.0(2)
N9 C16 H16 127.0
C15 C16 H16 127.0
N8 C17 N9 110.8(2)
N8 C17 H17 124.6
N9 C17 H17 124.6

loop_
_geom_bond_atom_site_label_1
_geom_bond_atom_site_label_2
_geom_bond_distance
Mn1 N5 2.206(2)
Mn1 N2 2.215(2)
Mn1 N8 2.2173(19)
Mn1 N7 2.260(2)
Mn1 N4 2.2784(19)
Mn1 N1 2.292(2)
Cl1 O4 1.420(2)
Cl1 O3 1.429(2)
Cl1 O1 1.432(2)
Cl1 O2 1.433(2)
N1 C4 1.273(3)
N1 C3 1.467(3)
N2 C7 1.316(3)
N2 C5 1.395(3)
N3 C7 1.342(4)
N3 C6 1.354(4)
N3 H3 0.8600
N4 C9 1.273(3)
N4 C8 1.468(3)
N5 C12 1.322(3)
N5 C10 1.390(3)
N6 C12 1.349(4)
N6 C11 1.360(4)
N6 H6 0.8600
N7 C14 1.279(3)
N7 C13 1.462(3)
N8 C17 1.321(3)
N8 C15 1.394(3)
N9 C17 1.348(3)
N9 C16 1.363(3)
N9 H9 0.8600
C1 C2 1.540(3)
C1 H1A 0.9600
C1 H1B 0.9600
C1 H1C 0.9600
C2 C8 1.541(3)
C2 C3 1.545(3)
C2 C13 1.548(3)
C3 H3A 0.9700
C3 H3B 0.9700
C4 C5 1.450(4)
C4 H4 0.9300
C5 C6 1.364(4)
C6 H6A 0.9300
C7 H7 0.9300
C8 H8A 0.9700
C8 H8B 0.9700
C9 C10 1.464(3)
C9 H9A 0.9300
C10 C11 1.366(4)
C11 H11 0.9300
C12 H12 0.9300
C13 H13A 0.9700
C13 H13B 0.9700
C14 C15 1.448(3)
C14 H14 0.9300
C15 C16 1.369(3)
C16 H16 0.9300
C17 H17 0.9300

loop_
_geom_hbond_atom_site_label_D
_geom_hbond_atom_site_label_H
_geom_hbond_atom_site_label_A
_geom_hbond_distance_DH
_geom_hbond_distance_HA
_geom_hbond_distance_DA
_geom_hbond_angle_DHA
_geom_hbond_site_symmetry_A
N3 H3 Cl2 0.860 2.313 3.109(3) 154.0 4_756
N6 H6 O1 0.860 2.184 2.915(4) 142.8 4_746
N9 H9 Cl2 0.860 2.252 3.073(2) 159.5 3_566

loop_
_geom_torsion_atom_site_label_1
_geom_torsion_atom_site_label_2
_geom_torsion_atom_site_label_3
_geom_torsion_atom_site_label_4
_geom_torsion
C4 N1 C3 C2 -147.3(2)
Mn1 N1 C3 C2 26.4(3)
C1 C2 C3 N1 165.44(19)
C8 C2 C3 N1 47.9(3)
C13 C2 C3 N1 -77.9(3)
C3 N1 C4 C5 175.7(2)
Mn1 N1 C4 C5 1.7(3)
C7 N2 C5 C6 -0.3(3)
Mn1 N2 C5 C6 178.66(16)
C7 N2 C5 C4 -176.1(2)
Mn1 N2 C5 C4 2.9(3)
N1 C4 C5 C6 -177.7(3)
N1 C4 C5 N2 -3.1(3)
C7 N3 C6 C5 -0.2(3)
N2 C5 C6 N3 0.3(3)
C4 C5 C6 N3 175.2(3)
C5 N2 C7 N3 0.2(3)
Mn1 N2 C7 N3 -178.33(18)
C6 N3 C7 N2 0.0(3)
C9 N4 C8 C2 -142.0(2)
Mn1 N4 C8 C2 26.5(3)
C1 C2 C8 N4 164.0(2)
C3 C2 C8 N4 -78.4(3)
C13 C2 C8 N4 47.1(3)
C8 N4 C9 C10 175.5(2)
Mn1 N4 C9 C10 6.2(3)
C12 N5 C10 C11 0.4(3)
Mn1 N5 C10 C11 177.59(18)
C12 N5 C10 C9 -176.8(2)
Mn1 N5 C10 C9 0.4(3)
N4 C9 C10 C11 179.0(3)
N4 C9 C10 N5 -4.6(3)
C12 N6 C11 C10 -0.1(3)
N5 C10 C11 N6 -0.2(3)
C9 C10 C11 N6 176.5(3)
C10 N5 C12 N6 -0.4(3)
Mn1 N5 C12 N6 -176.4(2)
C11 N6 C12 N5 0.4(3)
C14 N7 C13 C2 -133.7(2)
Mn1 N7 C13 C2 29.4(3)
C1 C2 C13 N7 163.9(2)
C8 C2 C13 N7 -79.1(3)
C3 C2 C13 N7 46.9(3)
C13 N7 C14 C15 175.3(2)
Mn1 N7 C14 C15 10.9(3)
C17 N8 C15 C16 0.6(3)
Mn1 N8 C15 C16 170.24(16)
C17 N8 C15 C14 -175.5(2)
Mn1 N8 C15 C14 -5.8(3)
N7 C14 C15 C16 -178.5(3)
N7 C14 C15 N8 -3.5(3)
C17 N9 C16 C15 0.1(3)
N8 C15 C16 N9 -0.4(3)
C14 C15 C16 N9 175.0(2)
C15 N8 C17 N9 -0.6(3)
Mn1 N8 C17 N9 -165.15(19)
C16 N9 C17 N8 0.3(3)
